data_7704472
loop_
_publ_author_name
'Egalahewa, Sathsara'
'Aprile, Antonino'
'Dutton, Jason L.'

_publ_section_title
;
 Reactions of PhIX<sub>2</sub> I(iii) oxidants with heavy triphenyl
 pnictines.
;
_journal_issue 22
_journal_name_full 'Dalton transactions (Cambridge, England : 2003)'
_journal_page_first 7507
_journal_page_last 7513
_journal_paper_doi 10.1039/d0dt00777c
_journal_volume 49
_journal_year 2020
_chemical_formula_sum 'C39 H30 As2 F3 N O3 S'
_chemical_formula_weight 799.54
_space_group_IT_number 4
_space_group_name_Hall 'P 2yb'
_space_group_name_H-M_alt 'P 1 21 1'
_symmetry_cell_setting monoclinic
_symmetry_space_group_name_H-M 'P 1 21 1'
_atom_sites_solution_hydrogens geom
_atom_sites_solution_primary direct
_atom_sites_solution_secondary difmap
_audit_creation_method SHELXL-97
_audit_update_record
;
2020-02-24 deposited with the CCDC.	2020-05-20 downloaded from the CCDC.
;
_cell_angle_alpha 90.00
_cell_angle_beta 119.29(3)
_cell_angle_gamma 90.00
_cell_formula_units_Z 4
_cell_length_a 9.910(2)
_cell_length_b 41.067(8)
_cell_length_c 10.049(2)
_cell_measurement_reflns_used 9463
_cell_measurement_temperature 150(2)
_cell_measurement_theta_max 28.7430
_cell_measurement_theta_min 5.2110
_cell_volume 3566.8(16)
_computing_cell_refinement 'CrysAlisPro, Agilent Technologies'
_computing_data_collection 'CrysAlisPro, Agilent Technologies'
_computing_data_reduction 'CrysAlisPro, Agilent Technologies'
_computing_molecular_graphics SHELXP
_computing_publication_material SHELXP
_computing_structure_refinement 'SHELXL-97 (Sheldrick, 2008)'
_computing_structure_solution 'SHELXS-97 (Sheldrick, 2008)'
_diffrn_ambient_temperature 150(2)
_diffrn_measured_fraction_theta_full 1.000
_diffrn_measured_fraction_theta_max 1.000
_diffrn_measurement_device_type 'Xcalibur, Atlas, Gemini'
_diffrn_measurement_method '\w scans'
_diffrn_radiation_monochromator graphite
_diffrn_radiation_source 'fine-focus sealed tube'
_diffrn_radiation_type CuK\a
_diffrn_radiation_wavelength 1.54184
_diffrn_reflns_av_R_equivalents 0.0000
_diffrn_reflns_av_sigmaI/netI 0.0591
_diffrn_reflns_limit_h_max 10
_diffrn_reflns_limit_h_min -11
_diffrn_reflns_limit_k_max 48
_diffrn_reflns_limit_k_min -48
_diffrn_reflns_limit_l_max 11
_diffrn_reflns_limit_l_min -2
_diffrn_reflns_number 11354
_diffrn_reflns_theta_full 66.59
_diffrn_reflns_theta_max 66.59
_diffrn_reflns_theta_min 4.31
_exptl_absorpt_coefficient_mu 3.326
_exptl_absorpt_correction_T_max 0.7540
_exptl_absorpt_correction_T_min 0.6910
_exptl_absorpt_correction_type multi-scan
_exptl_absorpt_process_details 'CrysAlisPro, Agilent Technologies'
_exptl_crystal_colour colourless
_exptl_crystal_density_diffrn 1.489
_exptl_crystal_density_method 'not measured'
_exptl_crystal_description block
_exptl_crystal_F_000 1616
_exptl_crystal_size_max 0.12
_exptl_crystal_size_mid 0.09
_exptl_crystal_size_min 0.09
_refine_diff_density_max 2.610
_refine_diff_density_min -2.241
_refine_diff_density_rms 0.271
_refine_ls_abs_structure_details 'Flack H D (1983), Acta Cryst. A39, 876-881'
_refine_ls_abs_structure_Flack 0.07(5)
_refine_ls_extinction_method none
_refine_ls_goodness_of_fit_ref 1.060
_refine_ls_hydrogen_treatment constr
_refine_ls_matrix_type full
_refine_ls_number_parameters 883
_refine_ls_number_reflns 11354
_refine_ls_number_restraints 1
_refine_ls_restrained_S_all 1.060
_refine_ls_R_factor_all 0.0990
_refine_ls_R_factor_gt 0.0935
_refine_ls_shift/su_max 0.004
_refine_ls_shift/su_mean 0.000
_refine_ls_structure_factor_coef Fsqd
_refine_ls_weighting_details 'calc w=1/[\s^2^(Fo^2^)+(0.1734P)^2^+30.5357P] where P=(Fo^2^+2Fc^2^)/3'
_refine_ls_weighting_scheme calc
_refine_ls_wR_factor_gt 0.2843
_refine_ls_wR_factor_ref 0.2913
_reflns_number_gt 10568
_reflns_number_total 11354
_reflns_threshold_expression >2sigma(I)
_cod_data_source_file d0dt00777c2.cif
_cod_data_source_block 7
_cod_depositor_comments
;
The following automatic conversions were performed:

data item '_symmetry_cell_setting' value 'Monoclinic' was changed to
'monoclinic' in accordance with the
/home/data/users/saulius/crontab/automatic-downloads/rss-feeds/RSC/lib/dictionaries/cif_core.dic
dictionary named 'cif_core.dic' version 2.4.2 last updated on
2011-04-26.

Automatic conversion script
Id: cif_fix_values 7556 2019-12-06 15:28:31Z antanas 

 Adding full bibliography for 7704471--7704473.cif.
;
_cod_original_cell_volume 3566.9(12)
_cod_original_sg_symbol_H-M P2(1)
_cod_database_code 7704472

loop_
_symmetry_equiv_pos_as_xyz
'x, y, z'
'-x, y+1/2, -z'

loop_
_atom_site_label
_atom_site_type_symbol
_atom_site_fract_x
_atom_site_fract_y
_atom_site_fract_z
_atom_site_U_iso_or_equiv
_atom_site_adp_type
_atom_site_occupancy
_atom_site_symmetry_multiplicity
_atom_site_calc_flag
_atom_site_refinement_flags
_atom_site_disorder_assembly
_atom_site_disorder_group
As1 As 0.03470(17) 0.90752(4) 0.07972(17) 0.0226(4) Uani 1 1 d . . .
As3 As -0.21522(18) 0.84615(4) -0.03564(17) 0.0240(4) Uani 1 1 d . . .
C5 C -0.1113(19) 0.8295(4) -0.1398(17) 0.025(3) Uani 1 1 d . . .
C9 C 0.2395(17) 0.8897(4) 0.1391(17) 0.030(3) Uani 1 1 d . . .
C18 C 0.2677(17) 0.8581(4) 0.1984(18) 0.029(4) Uani 1 1 d . . .
H18A H 0.1871 0.8454 0.1978 0.035 Uiso 1 1 calc R . .
C23 C 0.3489(18) 0.9088(4) 0.1359(17) 0.030(3) Uani 1 1 d . . .
H23A H 0.3254 0.9302 0.0948 0.036 Uiso 1 1 calc R . .
C27 C 0.0692(16) 0.9415(3) 0.2252(14) 0.020(3) Uani 1 1 d . . .
C28 C -0.4197(17) 0.8600(4) -0.1846(17) 0.028(3) Uani 1 1 d . . .
C29 C -0.242(2) 0.8131(4) 0.0891(18) 0.030(3) Uani 1 1 d . . .
C44 C 0.214(2) 0.9435(5) 0.355(2) 0.040(4) Uani 1 1 d . . .
H44A H 0.2994 0.9312 0.3643 0.048 Uiso 1 1 calc R . .
C50 C -0.0977(17) 0.8786(3) 0.1017(15) 0.022(3) Uani 1 1 d . . .
C52 C -0.512(2) 0.8404(4) -0.3115(18) 0.039(4) Uani 1 1 d . . .
H52A H -0.4706 0.8208 -0.3278 0.047 Uiso 1 1 calc R . .
C55 C -0.274(3) 0.7683(5) 0.266(3) 0.057(6) Uani 1 1 d . . .
H55A H -0.2875 0.7531 0.3298 0.069 Uiso 1 1 calc R . .
C56 C 0.060(3) 0.8065(6) -0.272(3) 0.062(6) Uani 1 1 d . . .
H56A H 0.1198 0.7990 -0.3168 0.074 Uiso 1 1 calc R . .
C61 C 0.229(3) 0.9639(5) 0.470(2) 0.053(5) Uani 1 1 d . . .
H61A H 0.3249 0.9649 0.5626 0.063 Uiso 1 1 calc R . .
C62 C -0.007(2) 0.8035(4) -0.0739(18) 0.038(4) Uani 1 1 d . . .
H62A H 0.0048 0.7927 0.0147 0.045 Uiso 1 1 calc R . .
C64 C 0.080(2) 0.7941(5) -0.143(2) 0.044(4) Uani 1 1 d . . .
H64A H 0.1566 0.7778 -0.0938 0.053 Uiso 1 1 calc R . .
C75 C -0.720(2) 0.8771(5) -0.382(2) 0.048(5) Uani 1 1 d . . .
H75A H -0.8230 0.8834 -0.4508 0.058 Uiso 1 1 calc R . .
C78 C -0.4848(18) 0.8877(4) -0.1542(19) 0.032(4) Uani 1 1 d . . .
H78A H -0.4262 0.9005 -0.0654 0.038 Uiso 1 1 calc R . .
C79 C -0.656(3) 0.8492(6) -0.409(2) 0.059(6) Uani 1 1 d . . .
H79A H -0.7169 0.8364 -0.4977 0.070 Uiso 1 1 calc R . .
C80 C -0.397(3) 0.7799(5) 0.145(3) 0.061(6) Uani 1 1 d . . .
H80A H -0.4960 0.7723 0.1242 0.073 Uiso 1 1 calc R . .
C214 C -0.126(3) 0.7775(5) 0.302(2) 0.044(4) Uani 1 1 d . . .
H21A H -0.0381 0.7678 0.3858 0.053 Uiso 1 1 calc R . .
C84 C 0.4970(19) 0.8960(4) 0.195(2) 0.036(4) Uani 1 1 d . . .
H84A H 0.5774 0.9088 0.1962 0.043 Uiso 1 1 calc R . .
C87 C 0.528(2) 0.8643(5) 0.252(2) 0.047(5) Uani 1 1 d . . .
H87A H 0.6281 0.8555 0.2871 0.056 Uiso 1 1 calc R . .
C100 C -0.630(2) 0.8953(5) -0.253(2) 0.043(5) Uani 1 1 d . . .
H10A H -0.6744 0.9142 -0.2349 0.052 Uiso 1 1 calc R . .
C114 C -0.389(2) 0.8026(5) 0.048(2) 0.042(4) Uani 1 1 d . . .
H11A H -0.4786 0.8104 -0.0408 0.051 Uiso 1 1 calc R . .
C118 C -0.050(2) 0.9605(5) 0.2132(19) 0.036(4) Uani 1 1 d . . .
H11B H -0.1481 0.9591 0.1237 0.044 Uiso 1 1 calc R . .
C126 C 0.107(2) 0.9829(5) 0.453(2) 0.044(4) Uani 1 1 d . . .
H12A H 0.1226 0.9974 0.5335 0.052 Uiso 1 1 calc R . .
As2 As 0.04996(18) 0.59245(4) 0.42059(17) 0.0224(4) Uani 1 1 d . . .
As4 As -0.20485(17) 0.65307(4) 0.28528(17) 0.0230(4) Uani 1 1 d . . .
C3 C -0.107(2) 0.6705(4) 0.4891(16) 0.035(4) Uani 1 1 d . . .
C4 C 0.367(2) 0.5924(4) 0.6611(18) 0.035(3) Uani 1 1 d . . .
H4A H 0.3475 0.5702 0.6733 0.042 Uiso 1 1 calc R . .
C10 C -0.227(2) 0.6858(5) 0.1367(18) 0.036(4) Uani 1 1 d . . .
C24 C -0.0778(16) 0.6200(4) 0.2709(16) 0.024(3) Uani 1 1 d . . .
C34 C 0.141(2) 0.5132(4) 0.141(2) 0.040(4) Uani 1 1 d . . .
H34A H 0.1560 0.4986 0.0764 0.048 Uiso 1 1 calc R . .
C41 C -0.382(3) 0.7204(5) -0.075(2) 0.045(5) Uani 1 1 d . . .
H41A H -0.4808 0.7281 -0.1492 0.055 Uiso 1 1 calc R . .
C42 C 0.273(2) 0.6442(5) 0.5319(18) 0.035(4) Uani 1 1 d . . .
H42A H 0.1897 0.6571 0.4598 0.042 Uiso 1 1 calc R . .
C48 C 0.0923(17) 0.5579(4) 0.3170(17) 0.026(3) Uani 1 1 d . . .
C53 C 0.2523(16) 0.6122(4) 0.5531(16) 0.027(3) Uani 1 1 d . . .
C54 C 0.230(2) 0.5578(5) 0.310(2) 0.043(4) Uani 1 1 d . . .
H54A H 0.3086 0.5734 0.3652 0.051 Uiso 1 1 calc R . .
C63 C 0.422(2) 0.6578(5) 0.620(2) 0.048(5) Uani 1 1 d . . .
H63A H 0.4423 0.6796 0.6022 0.058 Uiso 1 1 calc R . .
C66 C 0.2478(19) 0.5347(5) 0.222(2) 0.040(4) Uani 1 1 d . . .
H66A H 0.3421 0.5342 0.2189 0.048 Uiso 1 1 calc R . .
C72 C -0.0898(19) 0.6967(5) 0.1413(18) 0.033(4) Uani 1 1 d . . .
H72A H 0.0087 0.6886 0.2142 0.040 Uiso 1 1 calc R . .
C74 C 0.5118(18) 0.6061(5) 0.7503(19) 0.039(4) Uani 1 1 d . . .
H74A H 0.5937 0.5934 0.8250 0.047 Uiso 1 1 calc R . .
C77 C -0.500(3) 0.6589(6) 0.266(2) 0.052(5) Uani 1 1 d . . .
H77A H -0.4539 0.6766 0.3345 0.062 Uiso 1 1 calc R . .
C81 C 0.5378(19) 0.6392(5) 0.730(2) 0.038(4) Uani 1 1 d . . .
H81A H 0.6363 0.6486 0.7943 0.045 Uiso 1 1 calc R . .
C82 C -0.4157(18) 0.6393(4) 0.2267(18) 0.032(3) Uani 1 1 d . . .
C90 C -0.245(2) 0.7322(5) -0.071(2) 0.045(5) Uani 1 1 d . . .
H90A H -0.2511 0.7486 -0.1400 0.054 Uiso 1 1 calc R . .
C91 C 0.002(2) 0.5116(5) 0.150(2) 0.039(4) Uani 1 1 d . . .
H91A H -0.0711 0.4949 0.0965 0.047 Uiso 1 1 calc R . .
C94 C -0.369(2) 0.6970(4) 0.0333(19) 0.036(4) Uani 1 1 d . . .
H94A H -0.4592 0.6892 0.0338 0.043 Uiso 1 1 calc R . .
C102 C -0.106(3) 0.7197(5) 0.035(2) 0.045(5) Uani 1 1 d . . .
H10B H -0.0151 0.7272 0.0346 0.054 Uiso 1 1 calc R . .
C121 C -0.027(2) 0.5347(5) 0.2363(19) 0.040(4) Uani 1 1 d . . .
H12B H -0.1204 0.5347 0.2407 0.047 Uiso 1 1 calc R . .
S1 S 0.4454(5) 0.99031(11) 0.9080(5) 0.0361(9) Uani 1 1 d . . .
S2 S 0.2997(6) 0.74754(17) 0.3300(7) 0.0590(14) Uani 1 1 d . . .
C311 C -0.0587(16) 0.9229(4) -0.1292(15) 0.023(3) Uani 1 1 d . . .
C310 C -0.2160(19) 0.9321(4) -0.2007(19) 0.029(3) Uani 1 1 d . . .
H31A H -0.2733 0.9315 -0.1478 0.035 Uiso 1 1 calc R . .
C309 C -0.1945(19) 0.5670(5) 0.4639(19) 0.035(4) Uani 1 1 d . . .
H30A H -0.2502 0.5661 0.3556 0.042 Uiso 1 1 calc R . .
C308 C 0.022(2) 0.9188(6) -0.2086(18) 0.048(5) Uani 1 1 d . . .
H30B H 0.1228 0.9094 -0.1605 0.058 Uiso 1 1 calc R . .
C307 C -0.0436(17) 0.5777(4) 0.5409(17) 0.024(3) Uani 1 1 d . . .
C306 C -0.1313(16) 0.6560(3) 0.5989(17) 0.023(3) Uani 1 1 d . . .
H30C H -0.2021 0.6384 0.5724 0.028 Uiso 1 1 calc R . .
C305 C -0.664(2) 0.6519(6) 0.200(3) 0.052(5) Uani 1 1 d . . .
H30D H -0.7294 0.6659 0.2180 0.063 Uiso 1 1 calc R . .
C302 C -0.053(2) 0.8319(4) -0.344(2) 0.040(4) Uani 1 1 d . . .
H30E H -0.0710 0.8405 -0.4395 0.048 Uiso 1 1 calc R . .
C301 C -0.008(2) 0.6953(4) 0.522(2) 0.036(4) Uani 1 1 d . . .
H30F H 0.0049 0.7050 0.4435 0.043 Uiso 1 1 calc R . .
C203 C 0.044(2) 0.5790(5) 0.7007(19) 0.044(5) Uani 1 1 d . . .
H20A H 0.1474 0.5867 0.7505 0.053 Uiso 1 1 calc R . .
C202 C 0.418(3) 0.8455(6) 0.259(3) 0.055(5) Uani 1 1 d . . .
H20B H 0.4423 0.8245 0.3033 0.066 Uiso 1 1 calc R . .
C201 C -0.109(2) 0.8014(5) 0.2138(19) 0.036(4) Uani 1 1 d . . .
H20C H -0.0092 0.8094 0.2378 0.044 Uiso 1 1 calc R . .
F6 F 0.5696(14) 0.7774(3) 0.4810(16) 0.056(3) Uani 1 1 d . . .
F3 F 0.403(2) 1.0268(5) 1.098(2) 0.096(6) Uani 1 1 d . . .
F5 F 0.5782(15) 0.7258(4) 0.5312(17) 0.071(4) Uani 1 1 d . . .
C338 C -0.184(2) 0.5581(4) 0.704(2) 0.039(4) Uani 1 1 d . . .
H33A H -0.2343 0.5515 0.7596 0.046 Uiso 1 1 calc R . .
F4 F 0.4834(18) 0.7599(4) 0.6196(16) 0.075(4) Uani 1 1 d . . .
O3 O 0.3090(17) 0.9716(4) 0.8830(18) 0.054(4) Uani 1 1 d . . .
C335 C -0.2812(19) 0.9417(4) -0.347(2) 0.035(4) Uani 1 1 d . . .
H33B H -0.3837 0.9501 -0.3948 0.042 Uiso 1 1 calc R . .
C332 C -0.261(2) 0.5578(5) 0.550(2) 0.044(4) Uani 1 1 d . . .
H33C H -0.3661 0.5509 0.4989 0.053 Uiso 1 1 calc R . .
C331 C -0.206(3) 0.9401(6) -0.4319(19) 0.052(5) Uani 1 1 d . . .
H33D H -0.2575 0.9463 -0.5363 0.062 Uiso 1 1 calc R . .
O4 O 0.2336(18) 0.7794(4) 0.322(2) 0.071(5) Uani 1 1 d . . .
C330 C -0.030(2) 0.9818(4) 0.330(2) 0.038(4) Uani 1 1 d . . .
H33E H -0.1132 0.9950 0.3201 0.046 Uiso 1 1 calc R . .
F2 F 0.548(2) 0.9864(5) 1.1991(16) 0.099(6) Uani 1 1 d . . .
F1 F 0.6367(14) 1.0271(4) 1.134(2) 0.083(5) Uani 1 1 d . . .
O2 O 0.414(2) 1.0191(5) 0.8137(19) 0.074(5) Uani 1 1 d . . .
C329 C 0.055(2) 0.6922(5) 0.787(2) 0.044(5) Uani 1 1 d . . .
H32A H 0.1121 0.6990 0.8906 0.053 Uiso 1 1 calc R . .
C328 C -0.026(2) 0.5686(5) 0.783(2) 0.043(5) Uani 1 1 d . . .
H32B H 0.0309 0.5684 0.8909 0.052 Uiso 1 1 calc R . .
C327 C 0.078(2) 0.7074(5) 0.676(2) 0.046(5) Uani 1 1 d . . .
H32C H 0.1486 0.7250 0.7003 0.056 Uiso 1 1 calc R . .
C326 C 0.491(2) 0.7507(6) 0.489(2) 0.054(5) Uani 1 1 d . . .
O1 O 0.5777(18) 0.9713(5) 0.9341(19) 0.071(5) Uani 1 1 d . . .
C324 C -0.047(3) 0.9287(5) -0.359(2) 0.052(5) Uani 1 1 d . . .
H32D H 0.0083 0.9280 -0.4136 0.062 Uiso 1 1 calc R . .
C323 C -0.141(2) 0.8446(4) -0.2763(19) 0.033(3) Uani 1 1 d . . .
H32E H -0.2136 0.8618 -0.3207 0.040 Uiso 1 1 calc R . .
C322 C -0.055(3) 0.6666(6) 0.744(2) 0.054(5) Uani 1 1 d . . .
H32F H -0.0741 0.6569 0.8189 0.065 Uiso 1 1 calc R . .
C321 C 0.512(3) 1.0084(8) 1.094(3) 0.077(9) Uani 1 1 d . . .
O5 O 0.328(2) 0.7405(5) 0.208(2) 0.083(6) Uani 1 1 d . . .
O6 O 0.238(2) 0.7219(5) 0.383(2) 0.072(5) Uani 1 1 d . . .
C403 C -0.471(2) 0.6118(5) 0.1419(19) 0.038(4) Uani 1 1 d . . .
H40A H -0.4045 0.5983 0.1219 0.045 Uiso 1 1 calc R . .
C402 C -0.626(2) 0.6036(6) 0.085(2) 0.050(5) Uani 1 1 d . . .
H402 H -0.6688 0.5843 0.0275 0.060 Uiso 1 1 calc R . .
C401 C -0.719(2) 0.6257(8) 0.116(3) 0.065(7) Uani 1 1 d . . .
H40D H -0.8264 0.6212 0.0731 0.078 Uiso 1 1 calc R . .
N503 N -0.1094(19) 0.8817(4) 0.3474(16) 0.036(3) Uani 1 1 d . . .
C8 C -0.1016(15) 0.6156(4) 0.1175(18) 0.029(4) Uani 1 1 d . . .
N501 N -0.1155(15) 0.6135(4) 0.0045(14) 0.035(3) Uani 1 1 d . . .
C502 C -0.1039(17) 0.8805(4) 0.2408(17) 0.030(4) Uani 1 1 d . . .

loop_
_atom_site_aniso_label
_atom_site_aniso_U_11
_atom_site_aniso_U_22
_atom_site_aniso_U_33
_atom_site_aniso_U_23
_atom_site_aniso_U_13
_atom_site_aniso_U_12
As1 0.0225(8) 0.0230(9) 0.0255(7) -0.0006(6) 0.0143(6) -0.0020(6)
As3 0.0251(8) 0.0223(9) 0.0263(7) -0.0001(6) 0.0139(6) 0.0000(6)
C5 0.042(8) 0.006(7) 0.034(7) -0.005(5) 0.025(7) -0.004(6)
C9 0.022(7) 0.042(10) 0.028(7) 0.007(7) 0.014(6) 0.014(7)
C18 0.015(7) 0.038(10) 0.036(8) -0.001(7) 0.015(6) -0.002(6)
C23 0.036(8) 0.026(9) 0.034(7) -0.001(7) 0.021(7) -0.009(7)
C27 0.021(7) 0.019(8) 0.019(6) -0.005(5) 0.011(5) -0.011(5)
C28 0.023(7) 0.032(9) 0.033(8) -0.007(6) 0.015(6) -0.009(6)
C29 0.043(9) 0.014(8) 0.038(8) 0.000(6) 0.024(7) -0.005(6)
C44 0.038(10) 0.044(11) 0.040(9) -0.004(8) 0.019(8) 0.007(8)
C50 0.033(7) 0.006(7) 0.020(6) -0.001(5) 0.007(6) 0.003(5)
C52 0.054(11) 0.017(9) 0.031(8) -0.001(6) 0.009(8) -0.006(7)
C55 0.089(17) 0.039(12) 0.069(13) 0.027(10) 0.058(13) 0.020(11)
C56 0.089(18) 0.050(14) 0.069(14) 0.007(11) 0.056(14) 0.026(12)
C61 0.066(14) 0.048(13) 0.037(10) -0.002(9) 0.021(9) 0.008(10)
C62 0.052(11) 0.031(10) 0.030(8) -0.003(7) 0.020(8) 0.005(8)
C64 0.038(10) 0.047(12) 0.056(11) -0.001(9) 0.030(9) 0.015(8)
C75 0.022(8) 0.054(13) 0.057(11) 0.019(10) 0.010(8) 0.010(8)
C78 0.024(8) 0.039(11) 0.038(8) 0.006(7) 0.020(7) 0.000(7)
C79 0.058(13) 0.075(17) 0.027(8) -0.006(9) 0.008(8) -0.025(12)
C80 0.066(15) 0.039(13) 0.11(2) 0.000(12) 0.073(16) -0.010(10)
C214 0.060(12) 0.029(11) 0.053(11) 0.015(8) 0.036(10) 0.017(9)
C84 0.028(8) 0.038(10) 0.049(10) 0.001(7) 0.024(7) 0.005(7)
C87 0.043(10) 0.040(12) 0.062(12) -0.009(9) 0.029(9) 0.000(8)
C100 0.023(8) 0.046(12) 0.067(12) 0.017(9) 0.027(9) 0.010(8)
C114 0.052(11) 0.031(11) 0.055(10) -0.002(8) 0.035(9) -0.002(8)
C118 0.047(10) 0.034(10) 0.030(8) -0.008(7) 0.020(7) -0.014(8)
C126 0.056(12) 0.031(11) 0.043(10) -0.001(8) 0.023(9) -0.010(8)
As2 0.0219(8) 0.0195(9) 0.0246(7) 0.0011(6) 0.0105(6) 0.0007(6)
As4 0.0224(8) 0.0206(9) 0.0269(7) 0.0008(6) 0.0127(6) 0.0022(6)
C3 0.073(12) 0.007(8) 0.017(7) -0.016(5) 0.017(7) 0.010(7)
C4 0.043(9) 0.012(8) 0.036(8) 0.000(6) 0.009(7) 0.002(7)
C10 0.035(9) 0.048(12) 0.026(7) 0.001(7) 0.015(7) -0.005(8)
C24 0.019(7) 0.022(8) 0.029(7) -0.006(6) 0.011(6) 0.002(5)
C34 0.057(12) 0.022(10) 0.047(10) 0.008(7) 0.030(9) 0.010(8)
C41 0.058(12) 0.033(11) 0.036(9) 0.013(8) 0.017(9) 0.005(9)
C42 0.030(8) 0.034(11) 0.031(8) 0.001(7) 0.007(7) 0.003(7)
C48 0.025(7) 0.027(9) 0.036(8) 0.001(6) 0.021(6) 0.003(6)
C53 0.018(7) 0.032(9) 0.026(7) -0.002(6) 0.008(6) -0.011(6)
C54 0.048(11) 0.044(12) 0.038(9) -0.012(8) 0.023(8) 0.011(9)
C63 0.045(10) 0.014(10) 0.058(11) -0.006(8) 0.004(9) -0.017(8)
C66 0.018(7) 0.048(11) 0.070(12) 0.006(9) 0.034(8) 0.014(7)
C72 0.026(8) 0.039(10) 0.034(8) 0.001(7) 0.015(7) -0.002(7)
C74 0.021(7) 0.055(12) 0.036(8) 0.012(8) 0.010(6) 0.011(7)
C77 0.059(12) 0.049(13) 0.066(12) -0.012(10) 0.045(11) -0.010(10)
C81 0.026(8) 0.038(10) 0.047(9) 0.001(8) 0.017(7) -0.003(7)
C82 0.027(8) 0.026(9) 0.037(8) 0.009(6) 0.012(6) -0.011(6)
C90 0.055(12) 0.048(13) 0.029(8) 0.005(8) 0.016(8) -0.015(9)
C91 0.030(8) 0.042(11) 0.055(10) -0.007(8) 0.028(8) 0.002(7)
C94 0.047(10) 0.021(9) 0.038(8) 0.008(7) 0.019(8) 0.000(7)
C102 0.068(13) 0.030(11) 0.049(10) -0.003(8) 0.037(10) -0.007(9)
C121 0.036(9) 0.048(12) 0.032(8) -0.004(7) 0.015(7) 0.000(8)
S1 0.036(2) 0.035(2) 0.038(2) -0.0014(17) 0.0192(17) 0.0017(17)
S2 0.043(3) 0.060(3) 0.060(3) 0.018(3) 0.014(2) -0.005(2)
C311 0.022(7) 0.024(8) 0.022(6) 0.015(6) 0.011(6) -0.005(6)
C310 0.037(9) 0.015(8) 0.043(9) 0.008(6) 0.025(7) 0.003(6)
C309 0.029(8) 0.046(12) 0.038(9) 0.008(7) 0.022(7) 0.012(7)
C308 0.047(11) 0.082(16) 0.017(7) 0.016(8) 0.017(7) 0.027(10)
C307 0.028(7) 0.020(8) 0.029(7) 0.002(6) 0.018(6) -0.005(6)
C306 0.030(7) -0.003(6) 0.043(8) 0.000(5) 0.019(6) 0.002(5)
C305 0.033(10) 0.064(15) 0.071(13) 0.004(12) 0.035(10) 0.013(10)
C302 0.060(11) 0.031(10) 0.040(9) 0.001(7) 0.034(9) 0.004(8)
C301 0.070(12) 0.006(8) 0.042(9) -0.003(6) 0.037(9) 0.000(7)
C203 0.057(11) 0.058(13) 0.027(8) 0.015(8) 0.028(8) 0.006(9)
C202 0.069(14) 0.021(10) 0.081(14) 0.014(10) 0.042(12) 0.012(10)
C201 0.038(9) 0.041(11) 0.038(8) -0.005(7) 0.024(7) 0.002(7)
F6 0.046(6) 0.036(7) 0.085(8) -0.009(6) 0.033(6) -0.014(5)
F3 0.090(11) 0.096(13) 0.115(13) -0.066(11) 0.059(10) -0.008(9)
F5 0.043(7) 0.054(9) 0.086(9) -0.011(7) 0.007(6) 0.007(6)
C338 0.035(9) 0.034(10) 0.065(12) -0.002(8) 0.038(9) -0.003(7)
F4 0.078(9) 0.073(10) 0.066(8) 0.019(7) 0.030(7) 0.004(7)
O3 0.045(8) 0.045(9) 0.074(9) -0.009(7) 0.030(7) -0.012(6)
C335 0.021(8) 0.028(10) 0.053(10) 0.004(7) 0.016(7) 0.005(6)
C332 0.036(9) 0.041(12) 0.065(12) 0.010(9) 0.032(9) 0.000(8)
C331 0.061(13) 0.062(15) 0.021(8) 0.005(8) 0.012(8) 0.002(10)
O4 0.037(8) 0.059(11) 0.107(13) 0.007(9) 0.028(9) 0.007(7)
C330 0.047(10) 0.032(10) 0.039(9) 0.004(7) 0.024(8) 0.011(8)
F2 0.100(13) 0.140(19) 0.042(7) 0.016(9) 0.024(8) 0.004(11)
F1 0.035(6) 0.081(11) 0.110(11) -0.056(9) 0.017(7) -0.017(6)
O2 0.070(11) 0.076(13) 0.065(10) 0.022(9) 0.026(9) -0.016(9)
C329 0.051(11) 0.044(12) 0.037(9) -0.022(8) 0.022(8) -0.011(9)
C328 0.060(12) 0.042(11) 0.032(8) 0.008(7) 0.027(8) 0.025(9)
C327 0.055(11) 0.031(11) 0.051(10) -0.016(8) 0.024(9) -0.017(8)
C326 0.052(11) 0.052(12) 0.048(11) 0.035(10) 0.016(9) 0.019(11)
O1 0.040(8) 0.092(13) 0.071(10) -0.015(9) 0.019(7) 0.028(8)
C324 0.083(15) 0.046(12) 0.029(9) 0.015(8) 0.029(10) 0.016(11)
C323 0.049(10) 0.012(8) 0.041(8) 0.007(7) 0.024(8) -0.001(7)
C322 0.074(15) 0.062(15) 0.039(10) 0.014(9) 0.038(10) 0.014(11)
C321 0.060(14) 0.12(3) 0.045(13) -0.040(15) 0.024(11) -0.011(16)
O5 0.088(13) 0.080(14) 0.072(11) -0.014(10) 0.032(10) -0.027(11)
O6 0.054(9) 0.061(11) 0.079(11) 0.020(9) 0.014(8) -0.018(8)
C403 0.044(10) 0.042(11) 0.036(8) 0.005(7) 0.027(8) 0.000(8)
C402 0.037(10) 0.059(15) 0.040(9) -0.002(9) 0.007(8) -0.008(9)
C401 0.013(8) 0.12(2) 0.062(13) 0.014(14) 0.015(8) -0.005(10)
N503 0.050(9) 0.038(9) 0.034(7) -0.011(6) 0.031(7) -0.011(7)
C8 0.004(6) 0.050(11) 0.036(9) 0.001(7) 0.012(6) 0.008(6)
N501 0.025(7) 0.056(10) 0.018(6) -0.004(6) 0.006(5) 0.004(6)
C502 0.016(7) 0.044(11) 0.028(8) 0.003(7) 0.010(6) -0.012(6)

loop_
_atom_type_symbol
_atom_type_description
_atom_type_scat_dispersion_real
_atom_type_scat_dispersion_imag
_atom_type_scat_source
C C 0.0181 0.0091 'International Tables Vol C Tables 4.2.6.8 and 6.1.1.4'
H H 0.0000 0.0000 'International Tables Vol C Tables 4.2.6.8 and 6.1.1.4'
N N 0.0311 0.0180 'International Tables Vol C Tables 4.2.6.8 and 6.1.1.4'
O O 0.0492 0.0322 'International Tables Vol C Tables 4.2.6.8 and 6.1.1.4'
F F 0.0727 0.0534 'International Tables Vol C Tables 4.2.6.8 and 6.1.1.4'
S S 0.3331 0.5567 'International Tables Vol C Tables 4.2.6.8 and 6.1.1.4'
As As -0.9300 1.0051 'International Tables Vol C Tables 4.2.6.8 and 6.1.1.4'

loop_
_geom_angle_atom_site_label_1
_geom_angle_atom_site_label_2
_geom_angle_atom_site_label_3
_geom_angle
_geom_angle_site_symmetry_1
_geom_angle_site_symmetry_3
_geom_angle_publ_flag
C50 As1 C27 104.2(6) . . ?
C50 As1 C311 110.2(6) . . ?
C27 As1 C311 113.5(6) . . ?
C50 As1 C9 114.3(7) . . ?
C27 As1 C9 105.5(7) . . ?
C311 As1 C9 109.1(6) . . ?
C50 As3 C5 110.6(7) . . ?
C50 As3 C28 113.8(6) . . ?
C5 As3 C28 108.8(7) . . ?
C50 As3 C29 104.7(6) . . ?
C5 As3 C29 112.4(6) . . ?
C28 As3 C29 106.5(7) . . ?
C323 C5 C62 123.4(14) . . ?
C323 C5 As3 117.8(12) . . ?
C62 C5 As3 118.8(11) . . ?
C23 C9 C18 123.7(14) . . ?
C23 C9 As1 120.0(13) . . ?
C18 C9 As1 116.0(11) . . ?
C9 C18 C202 118.3(16) . . ?
C9 C18 H18A 120.9 . . ?
C202 C18 H18A 120.9 . . ?
C9 C23 C84 117.5(16) . . ?
C9 C23 H23A 121.3 . . ?
C84 C23 H23A 121.3 . . ?
C118 C27 C44 119.8(14) . . ?
C118 C27 As1 121.3(11) . . ?
C44 C27 As1 118.3(12) . . ?
C52 C28 C78 119.8(15) . . ?
C52 C28 As3 120.4(13) . . ?
C78 C28 As3 119.2(12) . . ?
C201 C29 C114 124.2(16) . . ?
C201 C29 As3 117.1(12) . . ?
C114 C29 As3 118.7(13) . . ?
C61 C44 C27 117.5(18) . . ?
C61 C44 H44A 121.2 . . ?
C27 C44 H44A 121.2 . . ?
C502 C50 As3 116.9(11) . . ?
C502 C50 As1 116.9(10) . . ?
As3 C50 As1 126.2(8) . . ?
C79 C52 C28 120.1(19) . . ?
C79 C52 H52A 120.0 . . ?
C28 C52 H52A 120.0 . . ?
C80 C55 C214 122.0(18) . . ?
C80 C55 H55A 119.0 . . ?
C214 C55 H55A 119.0 . . ?
C64 C56 C302 118.4(18) . . ?
C64 C56 H56A 120.8 . . ?
C302 C56 H56A 120.8 . . ?
C126 C61 C44 121(2) . . ?
C126 C61 H61A 119.5 . . ?
C44 C61 H61A 119.5 . . ?
C64 C62 C5 117.9(16) . . ?
C64 C62 H62A 121.0 . . ?
C5 C62 H62A 121.0 . . ?
C56 C64 C62 123.5(19) . . ?
C56 C64 H64A 118.2 . . ?
C62 C64 H64A 118.2 . . ?
C100 C75 C79 119.2(17) . . ?
C100 C75 H75A 120.4 . . ?
C79 C75 H75A 120.4 . . ?
C100 C78 C28 118.0(17) . . ?
C100 C78 H78A 121.0 . . ?
C28 C78 H78A 121.0 . . ?
C52 C79 C75 120.1(18) . . ?
C52 C79 H79A 119.9 . . ?
C75 C79 H79A 119.9 . . ?
C55 C80 C114 123(2) . . ?
C55 C80 H80A 118.3 . . ?
C114 C80 H80A 118.3 . . ?
C55 C214 C201 118.1(18) . . ?
C55 C214 H21A 120.9 . . ?
C201 C214 H21A 120.9 . . ?
C23 C84 C87 120.0(16) . . ?
C23 C84 H84A 120.0 . . ?
C87 C84 H84A 120.0 . . ?
C202 C87 C84 122.0(19) . . ?
C202 C87 H87A 119.0 . . ?
C84 C87 H87A 119.0 . . ?
C78 C100 C75 122.7(19) . . ?
C78 C100 H10A 118.7 . . ?
C75 C100 H10A 118.7 . . ?
C80 C114 C29 115(2) . . ?
C80 C114 H11A 122.7 . . ?
C29 C114 H11A 122.7 . . ?
C27 C118 C330 121.5(16) . . ?
C27 C118 H11B 119.3 . . ?
C330 C118 H11B 119.3 . . ?
C330 C126 C61 122.2(19) . . ?
C330 C126 H12A 118.9 . . ?
C61 C126 H12A 118.9 . . ?
C24 As2 C48 105.1(6) . . ?
C24 As2 C307 111.0(7) . . ?
C48 As2 C307 113.8(6) . . ?
C24 As2 C53 111.9(7) . . ?
C48 As2 C53 104.5(7) . . ?
C307 As2 C53 110.3(6) . . ?
C24 As4 C3 109.8(7) . . ?
C24 As4 C10 105.5(7) . . ?
C3 As4 C10 111.8(7) . . ?
C24 As4 C82 114.8(7) . . ?
C3 As4 C82 109.5(8) . . ?
C10 As4 C82 105.4(7) . . ?
C301 C3 C306 121.6(13) . . ?
C301 C3 As4 118.2(13) . . ?
C306 C3 As4 120.0(13) . . ?
C74 C4 C53 117.3(16) . . ?
C74 C4 H4A 121.3 . . ?
C53 C4 H4A 121.3 . . ?
C94 C10 C72 122.6(16) . . ?
C94 C10 As4 120.8(13) . . ?
C72 C10 As4 116.6(13) . . ?
C8 C24 As2 119.2(11) . . ?
C8 C24 As4 113.5(11) . . ?
As2 C24 As4 127.0(8) . . ?
C66 C34 C91 120.6(17) . . ?
C66 C34 H34A 119.7 . . ?
C91 C34 H34A 119.7 . . ?
C94 C41 C90 119.2(18) . . ?
C94 C41 H41A 120.4 . . ?
C90 C41 H41A 120.4 . . ?
C53 C42 C63 118.5(16) . . ?
C53 C42 H42A 120.8 . . ?
C63 C42 H42A 120.8 . . ?
C54 C48 C121 121.9(15) . . ?
C54 C48 As2 120.2(13) . . ?
C121 C48 As2 117.6(11) . . ?
C42 C53 C4 123.9(14) . . ?
C42 C53 As2 118.4(12) . . ?
C4 C53 As2 117.7(12) . . ?
C66 C54 C48 118.1(18) . . ?
C66 C54 H54A 120.9 . . ?
C48 C54 H54A 120.9 . . ?
C81 C63 C42 119.1(17) . . ?
C81 C63 H63A 120.4 . . ?
C42 C63 H63A 120.4 . . ?
C34 C66 C54 123.0(16) . . ?
C34 C66 H66A 118.5 . . ?
C54 C66 H66A 118.5 . . ?
C102 C72 C10 116.7(17) . . ?
C102 C72 H72A 121.6 . . ?
C10 C72 H72A 121.6 . . ?
C4 C74 C81 120.2(15) . . ?
C4 C74 H74A 119.9 . . ?
C81 C74 H74A 119.9 . . ?
C82 C77 C305 117.5(19) . . ?
C82 C77 H77A 121.3 . . ?
C305 C77 H77A 121.3 . . ?
C63 C81 C74 120.8(16) . . ?
C63 C81 H81A 119.6 . . ?
C74 C81 H81A 119.6 . . ?
C77 C82 C403 124.3(17) . . ?
C77 C82 As4 117.6(14) . . ?
C403 C82 As4 118.0(13) . . ?
C102 C90 C41 118.8(17) . . ?
C102 C90 H90A 120.6 . . ?
C41 C90 H90A 120.6 . . ?
C121 C91 C34 120.2(18) . . ?
C121 C91 H91A 119.9 . . ?
C34 C91 H91A 119.9 . . ?
C10 C94 C41 119.4(18) . . ?
C10 C94 H94A 120.3 . . ?
C41 C94 H94A 120.3 . . ?
C90 C102 C72 123.2(19) . . ?
C90 C102 H10B 118.4 . . ?
C72 C102 H10B 118.4 . . ?
C91 C121 C48 116.0(16) . . ?
C91 C121 H12B 122.0 . . ?
C48 C121 H12B 122.0 . . ?
O1 S1 O2 116.5(12) . . ?
O1 S1 O3 115.5(11) . . ?
O2 S1 O3 115.5(10) . . ?
O1 S1 C321 101.4(12) . . ?
O2 S1 C321 101.2(14) . . ?
O3 S1 C321 103.3(12) . . ?
O5 S2 O4 114.2(13) . . ?
O5 S2 O6 118.1(13) . . ?
O4 S2 O6 114.8(11) . . ?
O5 S2 C326 102.5(12) . . ?
O4 S2 C326 103.8(12) . . ?
O6 S2 C326 100.2(10) . . ?
C308 C311 C310 122.9(14) . . ?
C308 C311 As1 118.5(11) . . ?
C310 C311 As1 117.5(10) . . ?
C335 C310 C311 117.1(14) . . ?
C335 C310 H31A 121.5 . . ?
C311 C310 H31A 121.5 . . ?
C332 C309 C307 117.3(16) . . ?
C332 C309 H30A 121.4 . . ?
C307 C309 H30A 121.4 . . ?
C324 C308 C311 118.2(18) . . ?
C324 C308 H30B 120.9 . . ?
C311 C308 H30B 120.9 . . ?
C309 C307 C203 123.2(14) . . ?
C309 C307 As2 117.8(11) . . ?
C203 C307 As2 119.0(12) . . ?
C322 C306 C3 120.2(16) . . ?
C322 C306 H30C 119.9 . . ?
C3 C306 H30C 119.9 . . ?
C401 C305 C77 118.7(18) . . ?
C401 C305 H30D 120.7 . . ?
C77 C305 H30D 120.7 . . ?
C56 C302 C323 121.8(16) . . ?
C56 C302 H30E 119.1 . . ?
C323 C302 H30E 119.1 . . ?
C3 C301 C327 120.6(15) . . ?
C3 C301 H30F 119.7 . . ?
C327 C301 H30F 119.7 . . ?
C328 C203 C307 117.7(18) . . ?
C328 C203 H20A 121.2 . . ?
C307 C203 H20A 121.2 . . ?
C87 C202 C18 118.4(19) . . ?
C87 C202 H20B 120.8 . . ?
C18 C202 H20B 120.8 . . ?
C29 C201 C214 117.6(17) . . ?
C29 C201 H20C 121.2 . . ?
C214 C201 H20C 121.2 . . ?
C332 C338 C328 119.0(15) . . ?
C332 C338 H33A 120.5 . . ?
C328 C338 H33A 120.5 . . ?
C310 C335 C331 123.0(16) . . ?
C310 C335 H33B 118.5 . . ?
C331 C335 H33B 118.5 . . ?
C338 C332 C309 122.9(18) . . ?
C338 C332 H33C 118.5 . . ?
C309 C332 H33C 118.5 . . ?
C335 C331 C324 118.9(16) . . ?
C335 C331 H33D 120.5 . . ?
C324 C331 H33D 120.5 . . ?
C126 C330 C118 117.9(18) . . ?
C126 C330 H33E 121.1 . . ?
C118 C330 H33E 121.1 . . ?
C327 C329 C322 119.3(16) . . ?
C327 C329 H32A 120.4 . . ?
C322 C329 H32A 120.4 . . ?
C203 C328 C338 119.9(17) . . ?
C203 C328 H32B 120.1 . . ?
C338 C328 H32B 120.1 . . ?
C329 C327 C301 117.5(17) . . ?
C329 C327 H32C 121.2 . . ?
C301 C327 H32C 121.2 . . ?
F5 C326 F6 110.4(17) . . ?
F5 C326 F4 104.1(15) . . ?
F6 C326 F4 97.4(19) . . ?
F5 C326 S2 119(2) . . ?
F6 C326 S2 113.0(12) . . ?
F4 C326 S2 109.8(15) . . ?
C308 C324 C331 119.1(19) . . ?
C308 C324 H32D 120.5 . . ?
C331 C324 H32D 120.5 . . ?
C5 C323 C302 114.7(15) . . ?
C5 C323 H32E 122.6 . . ?
C302 C323 H32E 122.6 . . ?
C306 C322 C329 120.8(17) . . ?
C306 C322 H32F 119.6 . . ?
C329 C322 H32F 119.6 . . ?
F2 C321 F3 106(2) . . ?
F2 C321 F1 108(2) . . ?
F3 C321 F1 108(2) . . ?
F2 C321 S1 112(2) . . ?
F3 C321 S1 111.6(18) . . ?
F1 C321 S1 111.0(18) . . ?
C82 C403 C402 118.7(18) . . ?
C82 C403 H40A 120.7 . . ?
C402 C403 H40A 120.7 . . ?
C403 C402 C401 117(2) . . ?
C403 C402 H402 121.4 . . ?
C401 C402 H402 121.4 . . ?
C305 C401 C402 123.4(17) . . ?
C305 C401 H40D 118.3 . . ?
C402 C401 H40D 118.3 . . ?
N501 C8 C24 177(2) . . ?
N503 C502 C50 180(2) . . ?

loop_
_geom_bond_atom_site_label_1
_geom_bond_atom_site_label_2
_geom_bond_distance
_geom_bond_site_symmetry_2
_geom_bond_publ_flag
As1 C50 1.861(15) . ?
As1 C27 1.927(13) . ?
As1 C311 1.939(13) . ?
As1 C9 1.957(14) . ?
As3 C50 1.862(14) . ?
As3 C5 1.917(14) . ?
As3 C28 1.924(16) . ?
As3 C29 1.949(15) . ?
C5 C323 1.40(2) . ?
C5 C62 1.41(2) . ?
C9 C23 1.35(2) . ?
C9 C18 1.40(3) . ?
C18 C202 1.40(3) . ?
C18 H18A 0.9500 . ?
C23 C84 1.39(2) . ?
C23 H23A 0.9500 . ?
C27 C118 1.37(2) . ?
C27 C44 1.39(2) . ?
C28 C52 1.40(2) . ?
C28 C78 1.41(2) . ?
C29 C201 1.39(3) . ?
C29 C114 1.38(3) . ?
C44 C61 1.37(3) . ?
C44 H44A 0.9500 . ?
C50 C502 1.43(2) . ?
C52 C79 1.33(3) . ?
C52 H52A 0.9500 . ?
C55 C80 1.32(4) . ?
C55 C214 1.38(3) . ?
C55 H55A 0.9500 . ?
C56 C64 1.32(3) . ?
C56 C302 1.44(3) . ?
C56 H56A 0.9500 . ?
C61 C126 1.38(3) . ?
C61 H61A 0.9500 . ?
C62 C64 1.39(3) . ?
C62 H62A 0.9500 . ?
C64 H64A 0.9500 . ?
C75 C100 1.38(3) . ?
C75 C79 1.40(3) . ?
C75 H75A 0.9500 . ?
C78 C100 1.33(2) . ?
C78 H78A 0.9500 . ?
C79 H79A 0.9500 . ?
C80 C114 1.38(3) . ?
C80 H80A 0.9500 . ?
C214 C201 1.39(3) . ?
C214 H21A 0.9500 . ?
C84 C87 1.39(3) . ?
C84 H84A 0.9500 . ?
C87 C202 1.36(3) . ?
C87 H87A 0.9500 . ?
C100 H10A 0.9500 . ?
C114 H11A 0.9500 . ?
C118 C330 1.39(2) . ?
C118 H11B 0.9500 . ?
C126 C330 1.32(3) . ?
C126 H12A 0.9500 . ?
As2 C24 1.812(15) . ?
As2 C48 1.925(15) . ?
As2 C307 1.946(14) . ?
As2 C53 1.959(14) . ?
As4 C24 1.905(14) . ?
As4 C3 1.924(13) . ?
As4 C10 1.940(17) . ?
As4 C82 1.956(15) . ?
C3 C301 1.34(3) . ?
C3 C306 1.37(2) . ?
C4 C74 1.39(2) . ?
C4 C53 1.39(2) . ?
C4 H4A 0.9500 . ?
C10 C94 1.36(3) . ?
C10 C72 1.41(2) . ?
C24 C8 1.45(2) . ?
C34 C66 1.31(3) . ?
C34 C91 1.42(3) . ?
C34 H34A 0.9500 . ?
C41 C94 1.41(2) . ?
C41 C90 1.42(3) . ?
C41 H41A 0.9500 . ?
C42 C53 1.37(2) . ?
C42 C63 1.41(2) . ?
C42 H42A 0.9500 . ?
C48 C54 1.40(2) . ?
C48 C121 1.42(3) . ?
C54 C66 1.37(3) . ?
C54 H54A 0.9500 . ?
C63 C81 1.38(3) . ?
C63 H63A 0.9500 . ?
C66 H66A 0.9500 . ?
C72 C102 1.38(3) . ?
C72 H72A 0.9500 . ?
C74 C81 1.41(3) . ?
C74 H74A 0.9500 . ?
C77 C82 1.35(3) . ?
C77 C305 1.45(3) . ?
C77 H77A 0.9500 . ?
C81 H81A 0.9500 . ?
C82 C403 1.36(3) . ?
C90 C102 1.37(3) . ?
C90 H90A 0.9500 . ?
C91 C121 1.41(2) . ?
C91 H91A 0.9500 . ?
C94 H94A 0.9500 . ?
C102 H10B 0.9500 . ?
C121 H12B 0.9500 . ?
S1 O1 1.435(15) . ?
S1 O2 1.451(17) . ?
S1 O3 1.465(15) . ?
S1 C321 1.81(2) . ?
S2 O5 1.41(2) . ?
S2 O4 1.446(19) . ?
S2 O6 1.447(17) . ?
S2 C326 1.79(2) . ?
C311 C308 1.39(2) . ?
C311 C310 1.41(2) . ?
C310 C335 1.35(2) . ?
C310 H31A 0.9500 . ?
C309 C332 1.38(2) . ?
C309 C307 1.38(2) . ?
C309 H30A 0.9500 . ?
C308 C324 1.38(2) . ?
C308 H30B 0.9500 . ?
C307 C203 1.40(2) . ?
C306 C322 1.35(3) . ?
C306 H30C 0.9500 . ?
C305 C401 1.31(4) . ?
C305 H30D 0.9500 . ?
C302 C323 1.44(2) . ?
C302 H30E 0.9500 . ?
C301 C327 1.44(3) . ?
C301 H30F 0.9500 . ?
C203 C328 1.37(3) . ?
C203 H20A 0.9500 . ?
C202 H20B 0.9500 . ?
C201 H20C 0.9500 . ?
F6 C326 1.37(3) . ?
F3 C321 1.33(3) . ?
F5 C326 1.27(3) . ?
C338 C332 1.35(3) . ?
C338 C328 1.44(3) . ?
C338 H33A 0.9500 . ?
F4 C326 1.40(3) . ?
C335 C331 1.38(3) . ?
C335 H33B 0.9500 . ?
C332 H33C 0.9500 . ?
C331 C324 1.45(3) . ?
C331 H33D 0.9500 . ?
C330 H33E 0.9500 . ?
F2 C321 1.30(4) . ?
F1 C321 1.34(3) . ?
C329 C327 1.39(3) . ?
C329 C322 1.42(3) . ?
C329 H32A 0.9500 . ?
C328 H32B 0.9500 . ?
C327 H32C 0.9500 . ?
C324 H32D 0.9500 . ?
C323 H32E 0.9500 . ?
C322 H32F 0.9500 . ?
C403 C402 1.40(3) . ?
C403 H40A 0.9500 . ?
C402 C401 1.43(4) . ?
C402 H402 0.9500 . ?
C401 H40D 0.9500 . ?
N503 C502 1.10(2) . ?
C8 N501 1.08(2) . ?

loop_
_geom_torsion_atom_site_label_1
_geom_torsion_atom_site_label_2
_geom_torsion_atom_site_label_3
_geom_torsion_atom_site_label_4
_geom_torsion
_geom_torsion_site_symmetry_1
_geom_torsion_site_symmetry_2
_geom_torsion_site_symmetry_3
_geom_torsion_site_symmetry_4
_geom_torsion_publ_flag
C50 As3 C5 C323 -90.2(13) . . . . ?
C28 As3 C5 C323 35.6(14) . . . . ?
C29 As3 C5 C323 153.3(12) . . . . ?
C50 As3 C5 C62 88.3(14) . . . . ?
C28 As3 C5 C62 -145.9(13) . . . . ?
C29 As3 C5 C62 -28.2(15) . . . . ?
C50 As1 C9 C23 -176.6(12) . . . . ?
C27 As1 C9 C23 -62.7(13) . . . . ?
C311 As1 C9 C23 59.6(14) . . . . ?
C50 As1 C9 C18 -3.1(14) . . . . ?
C27 As1 C9 C18 110.8(12) . . . . ?
C311 As1 C9 C18 -126.9(12) . . . . ?
C23 C9 C18 C202 0(3) . . . . ?
As1 C9 C18 C202 -172.9(15) . . . . ?
C18 C9 C23 C84 0(2) . . . . ?
As1 C9 C23 C84 173.2(12) . . . . ?
C50 As1 C27 C118 -62.5(13) . . . . ?
C311 As1 C27 C118 57.4(13) . . . . ?
C9 As1 C27 C118 176.8(12) . . . . ?
C50 As1 C27 C44 108.6(13) . . . . ?
C311 As1 C27 C44 -131.5(12) . . . . ?
C9 As1 C27 C44 -12.1(14) . . . . ?
C50 As3 C28 C52 168.4(13) . . . . ?
C5 As3 C28 C52 44.6(14) . . . . ?
C29 As3 C28 C52 -76.7(14) . . . . ?
C50 As3 C28 C78 -20.4(14) . . . . ?
C5 As3 C28 C78 -144.2(12) . . . . ?
C29 As3 C28 C78 94.4(13) . . . . ?
C50 As3 C29 C201 -53.7(14) . . . . ?
C5 As3 C29 C201 66.3(14) . . . . ?
C28 As3 C29 C201 -174.6(12) . . . . ?
C50 As3 C29 C114 127.1(14) . . . . ?
C5 As3 C29 C114 -112.9(14) . . . . ?
C28 As3 C29 C114 6.2(15) . . . . ?
C118 C27 C44 C61 3(3) . . . . ?
As1 C27 C44 C61 -168.7(15) . . . . ?
C5 As3 C50 C502 -145.1(12) . . . . ?
C28 As3 C50 C502 92.0(13) . . . . ?
C29 As3 C50 C502 -23.9(14) . . . . ?
C5 As3 C50 As1 31.6(11) . . . . ?
C28 As3 C50 As1 -91.3(10) . . . . ?
C29 As3 C50 As1 152.8(9) . . . . ?
C27 As1 C50 C502 -19.7(13) . . . . ?
C311 As1 C50 C502 -141.8(12) . . . . ?
C9 As1 C50 C502 94.9(13) . . . . ?
C27 As1 C50 As3 163.6(9) . . . . ?
C311 As1 C50 As3 41.5(11) . . . . ?
C9 As1 C50 As3 -81.8(10) . . . . ?
C78 C28 C52 C79 5(3) . . . . ?
As3 C28 C52 C79 175.9(15) . . . . ?
C27 C44 C61 C126 -3(3) . . . . ?
C323 C5 C62 C64 5(3) . . . . ?
As3 C5 C62 C64 -173.4(14) . . . . ?
C302 C56 C64 C62 2(4) . . . . ?
C5 C62 C64 C56 -5(3) . . . . ?
C52 C28 C78 C100 -4(2) . . . . ?
As3 C28 C78 C100 -175.0(13) . . . . ?
C28 C52 C79 C75 -3(3) . . . . ?
C100 C75 C79 C52 0(3) . . . . ?
C214 C55 C80 C114 -2(4) . . . . ?
C80 C55 C214 C201 4(3) . . . . ?
C9 C23 C84 C87 1(2) . . . . ?
C23 C84 C87 C202 -3(3) . . . . ?
C28 C78 C100 C75 1(3) . . . . ?
C79 C75 C100 C78 1(3) . . . . ?
C55 C80 C114 C29 -2(3) . . . . ?
C201 C29 C114 C80 3(3) . . . . ?
As3 C29 C114 C80 -178.2(15) . . . . ?
C44 C27 C118 C330 -1(2) . . . . ?
As1 C27 C118 C330 170.4(13) . . . . ?
C44 C61 C126 C330 2(3) . . . . ?
C24 As4 C3 C301 87.9(15) . . . . ?
C10 As4 C3 C301 -28.8(16) . . . . ?
C82 As4 C3 C301 -145.2(14) . . . . ?
C24 As4 C3 C306 -87.4(14) . . . . ?
C10 As4 C3 C306 155.9(13) . . . . ?
C82 As4 C3 C306 39.5(15) . . . . ?
C24 As4 C10 C94 129.2(15) . . . . ?
C3 As4 C10 C94 -111.5(16) . . . . ?
C82 As4 C10 C94 7.3(17) . . . . ?
C24 As4 C10 C72 -49.9(15) . . . . ?
C3 As4 C10 C72 69.4(15) . . . . ?
C82 As4 C10 C72 -171.8(14) . . . . ?
C48 As2 C24 C8 -10.7(14) . . . . ?
C307 As2 C24 C8 -134.1(12) . . . . ?
C53 As2 C24 C8 102.2(13) . . . . ?
C48 As2 C24 As4 163.0(9) . . . . ?
C307 As2 C24 As4 39.6(12) . . . . ?
C53 As2 C24 As4 -84.1(11) . . . . ?
C3 As4 C24 C8 -154.2(12) . . . . ?
C10 As4 C24 C8 -33.6(13) . . . . ?
C82 As4 C24 C8 81.9(13) . . . . ?
C3 As4 C24 As2 31.8(12) . . . . ?
C10 As4 C24 As2 152.4(10) . . . . ?
C82 As4 C24 As2 -92.1(11) . . . . ?
C24 As2 C48 C54 99.0(15) . . . . ?
C307 As2 C48 C54 -139.3(14) . . . . ?
C53 As2 C48 C54 -19.0(15) . . . . ?
C24 As2 C48 C121 -74.9(14) . . . . ?
C307 As2 C48 C121 46.8(15) . . . . ?
C53 As2 C48 C121 167.1(13) . . . . ?
C63 C42 C53 C4 3(3) . . . . ?
C63 C42 C53 As2 -175.4(14) . . . . ?
C74 C4 C53 C42 -1(3) . . . . ?
C74 C4 C53 As2 177.5(12) . . . . ?
C24 As2 C53 C42 6.1(15) . . . . ?
C48 As2 C53 C42 119.3(13) . . . . ?
C307 As2 C53 C42 -118.0(13) . . . . ?
C24 As2 C53 C4 -172.4(12) . . . . ?
C48 As2 C53 C4 -59.2(14) . . . . ?
C307 As2 C53 C4 63.5(14) . . . . ?
C121 C48 C54 C66 0(3) . . . . ?
As2 C48 C54 C66 -173.2(14) . . . . ?
C53 C42 C63 C81 -5(3) . . . . ?
C91 C34 C66 C54 -4(3) . . . . ?
C48 C54 C66 C34 2(3) . . . . ?
C94 C10 C72 C102 0(3) . . . . ?
As4 C10 C72 C102 179.3(13) . . . . ?
C53 C4 C74 C81 0(3) . . . . ?
C42 C63 C81 C74 4(3) . . . . ?
C4 C74 C81 C63 -2(3) . . . . ?
C305 C77 C82 C403 -7(3) . . . . ?
C305 C77 C82 As4 169.3(15) . . . . ?
C24 As4 C82 C77 165.5(14) . . . . ?
C3 As4 C82 C77 41.4(16) . . . . ?
C10 As4 C82 C77 -78.9(16) . . . . ?
C24 As4 C82 C403 -18.2(15) . . . . ?
C3 As4 C82 C403 -142.3(13) . . . . ?
C10 As4 C82 C403 97.4(14) . . . . ?
C94 C41 C90 C102 2(3) . . . . ?
C66 C34 C91 C121 5(3) . . . . ?
C72 C10 C94 C41 0(3) . . . . ?
As4 C10 C94 C41 -178.9(14) . . . . ?
C90 C41 C94 C10 -1(3) . . . . ?
C41 C90 C102 C72 -2(3) . . . . ?
C10 C72 C102 C90 1(3) . . . . ?
C34 C91 C121 C48 -3(3) . . . . ?
C54 C48 C121 C91 0(3) . . . . ?
As2 C48 C121 C91 174.0(13) . . . . ?
C50 As1 C311 C308 -124.2(15) . . . . ?
C27 As1 C311 C308 119.3(15) . . . . ?
C9 As1 C311 C308 2.0(17) . . . . ?
C50 As1 C311 C310 44.4(14) . . . . ?
C27 As1 C311 C310 -72.1(13) . . . . ?
C9 As1 C311 C310 170.6(12) . . . . ?
C308 C311 C310 C335 -10(3) . . . . ?
As1 C311 C310 C335 -177.9(13) . . . . ?
C310 C311 C308 C324 10(3) . . . . ?
As1 C311 C308 C324 177.7(17) . . . . ?
C332 C309 C307 C203 1(3) . . . . ?
C332 C309 C307 As2 -177.7(14) . . . . ?
C24 As2 C307 C309 47.2(15) . . . . ?
C48 As2 C307 C309 -71.1(14) . . . . ?
C53 As2 C307 C309 171.9(13) . . . . ?
C24 As2 C307 C203 -131.7(14) . . . . ?
C48 As2 C307 C203 110.0(15) . . . . ?
C53 As2 C307 C203 -7.0(16) . . . . ?
C301 C3 C306 C322 0(3) . . . . ?
As4 C3 C306 C322 175.2(14) . . . . ?
C82 C77 C305 C401 5(3) . . . . ?
C64 C56 C302 C323 2(4) . . . . ?
C306 C3 C301 C327 1(3) . . . . ?
As4 C3 C301 C327 -174.4(14) . . . . ?
C309 C307 C203 C328 1(3) . . . . ?
As2 C307 C203 C328 179.5(14) . . . . ?
C84 C87 C202 C18 4(3) . . . . ?
C9 C18 C202 C87 -2(3) . . . . ?
C114 C29 C201 C214 0(3) . . . . ?
As3 C29 C201 C214 -179.2(13) . . . . ?
C55 C214 C201 C29 -3(3) . . . . ?
C311 C310 C335 C331 6(3) . . . . ?
C328 C338 C332 C309 0(3) . . . . ?
C307 C309 C332 C338 -2(3) . . . . ?
C310 C335 C331 C324 -3(3) . . . . ?
C61 C126 C330 C118 0(3) . . . . ?
C27 C118 C330 C126 -1(3) . . . . ?
C307 C203 C328 C338 -2(3) . . . . ?
C332 C338 C328 C203 2(3) . . . . ?
C322 C329 C327 C301 -2(3) . . . . ?
C3 C301 C327 C329 0(3) . . . . ?
O5 S2 C326 F5 -64(2) . . . . ?
O4 S2 C326 F5 176.9(18) . . . . ?
O6 S2 C326 F5 58(2) . . . . ?
O5 S2 C326 F6 68(2) . . . . ?
O4 S2 C326 F6 -50.8(19) . . . . ?
O6 S2 C326 F6 -169.6(18) . . . . ?
O5 S2 C326 F4 175.9(16) . . . . ?
O4 S2 C326 F4 56.8(17) . . . . ?
O6 S2 C326 F4 -62.0(18) . . . . ?
C311 C308 C324 C331 -6(3) . . . . ?
C335 C331 C324 C308 2(3) . . . . ?
C62 C5 C323 C302 -1(2) . . . . ?
As3 C5 C323 C302 177.1(12) . . . . ?
C56 C302 C323 C5 -2(3) . . . . ?
C3 C306 C322 C329 -2(3) . . . . ?
C327 C329 C322 C306 3(3) . . . . ?
O1 S1 C321 F2 -59(2) . . . . ?
O2 S1 C321 F2 -180(2) . . . . ?
O3 S1 C321 F2 61(2) . . . . ?
O1 S1 C321 F3 -178(2) . . . . ?
O2 S1 C321 F3 62(3) . . . . ?
O3 S1 C321 F3 -58(3) . . . . ?
O1 S1 C321 F1 61(2) . . . . ?
O2 S1 C321 F1 -59(2) . . . . ?
O3 S1 C321 F1 -179(2) . . . . ?
C77 C82 C403 C402 3(3) . . . . ?
As4 C82 C403 C402 -172.9(14) . . . . ?
C82 C403 C402 C401 2(3) . . . . ?
C77 C305 C401 C402 0(4) . . . . ?
C403 C402 C401 C305 -3(3) . . . . ?
As2 C24 C8 N501 -109(32) . . . . ?
As4 C24 C8 N501 76(32) . . . . ?
As3 C50 C502 N503 -1(100) . . . . ?
As1 C50 C502 N503 -178(100) . . . . ?
